data_4102666
loop_
_publ_author_name
'Hirokazu Nishimaki'
'Takayuki Ishida'

_publ_contact_author_address
;
    Department of Applied Physics and Chemistry, The University of
    Electro-Communications, Chofu, Tokyo 182-8585, Japan
;
_publ_contact_author_email ' ishi@pc.uec.ac.jp '
_publ_contact_author_fax ' +81-424-43-5501 '
_publ_contact_author_name ' Takayuki Ishida'
_publ_contact_author_phone ' +81-424-43-5490 '
_publ_section_title
;
 Organic Two-Step Spin-Transition-Like Behavior in a Linear S = 1 Array:
 3'-Methylbiphenyl-3,5-diyl Bis(tert-butylnitroxide) and Related Compounds
;
_journal_name_full 'Journal of the American Chemical Society'
_journal_page_first 9598
_journal_page_last 9599
_journal_paper_doi 10.1021/ja102890g
_journal_volume 132
_journal_year 2010
_chemical_formula_moiety 'C21 H28 N2 O3 '
_chemical_formula_sum 'C21 H28 N2 O3'
_chemical_formula_weight 356.45
_chemical_melting_point 365
_space_group_IT_number 2
_symmetry_cell_setting triclinic
_symmetry_Int_Tables_number 2
_symmetry_space_group_name_Hall '-P 1'
_symmetry_space_group_name_H-M 'P -1'
_cell_angle_alpha 83.48(4)
_cell_angle_beta 100.08(3)
_cell_angle_gamma 114.46(3)
_cell_formula_units_Z 2
_cell_length_a 9.747(4)
_cell_length_b 10.219(4)
_cell_length_c 11.139(4)
_cell_measurement_reflns_used 8076
_cell_measurement_temperature 296.
_cell_measurement_theta_max 28.3
_cell_measurement_theta_min 1.9
_cell_volume 993.3(7)
_computing_cell_refinement PROCESS-AUTO
_computing_data_collection PROCESS-AUTO
_computing_data_reduction CrystalStructure
_computing_publication_material 'CrystalStructure 3.8'
_computing_structure_refinement CRYSTALS
_computing_structure_solution SIR92
_diffrn_ambient_temperature 296.
_diffrn_detector_area_resol_mean 10.00
_diffrn_measured_fraction_theta_full 0.993
_diffrn_measured_fraction_theta_max 0.993
_diffrn_measurement_device_type 'Rigaku RAXIS-RAPID'
_diffrn_measurement_method \w
_diffrn_radiation_type 'Mo K\a'
_diffrn_radiation_wavelength 0.71069
_diffrn_reflns_av_R_equivalents 0.050
_diffrn_reflns_limit_h_max 12
_diffrn_reflns_limit_h_min -12
_diffrn_reflns_limit_k_max 13
_diffrn_reflns_limit_k_min -13
_diffrn_reflns_limit_l_max 14
_diffrn_reflns_limit_l_min -14
_diffrn_reflns_number 9693
_diffrn_reflns_theta_full 27.48
_diffrn_reflns_theta_max 27.48
_exptl_absorpt_coefficient_mu 0.080
_exptl_absorpt_correction_T_max 0.990
_exptl_absorpt_correction_T_min 0.976
_exptl_absorpt_correction_type numerical
_exptl_absorpt_process_details
;
    Higashi, T. (1999). Program for Absorption Correction.
    Rigaku Corporation, Tokyo, Japan.
;
_exptl_crystal_colour red
_exptl_crystal_density_diffrn 1.192
_exptl_crystal_density_method 'not measured'
_exptl_crystal_description platelet
_exptl_crystal_F_000 384.00
_exptl_crystal_size_max 0.36
_exptl_crystal_size_mid 0.16
_exptl_crystal_size_min 0.12
_refine_diff_density_max 0.60
_refine_diff_density_min -0.51
_refine_ls_extinction_method none
_refine_ls_goodness_of_fit_ref 1.034
_refine_ls_hydrogen_treatment mixed
_refine_ls_number_parameters 313
_refine_ls_number_reflns 4527
_refine_ls_R_factor_gt 0.0676
_refine_ls_shift/su_max 0.0005
_refine_ls_structure_factor_coef F
_refine_ls_weighting_details 'w = 1/[0.0025Fo^2^ + 1.0000\s(Fo^2^)]'
_refine_ls_weighting_scheme calc
_refine_ls_wR_factor_ref 0.1111
_reflns_number_gt 2043
_reflns_number_total 4527
_reflns_threshold_expression F^2^>2.0\s(F^2^)
_cod_data_source_file ja102890g_si_004_1.cif
_cod_data_source_block '_3MeOBPBN'
_cod_original_formula_sum 'C21 H28 N2 O3 '
_cod_database_code 4102666

loop_
_symmetry_equiv_pos_site_id
_symmetry_equiv_pos_as_xyz
1 +X,+Y,+Z
2 -X,-Y,-Z

loop_
_atom_site_label
_atom_site_type_symbol
_atom_site_fract_x
_atom_site_fract_y
_atom_site_fract_z
_atom_site_U_iso_or_equiv
_atom_site_adp_type
_atom_site_occupancy
_atom_site_symmetry_multiplicity
_atom_site_calc_flag
_atom_site_refinement_flags
O(1) O -0.0872(3) 0.2316(3) 0.4758(2) 0.0884(11) Uani 1.00 1 d .
O(2) O -0.1443(2) -0.04595(19) 0.02469(19) 0.0416(5) Uani 1.00 1 d .
O(3) O 0.6352(2) 0.7071(2) 0.4386(2) 0.0581(7) Uani 1.00 1 d .
N(1) N -0.1485(2) 0.2415(2) 0.3663(2) 0.0429(7) Uani 1.00 1 d .
N(2) N -0.0769(2) 0.0882(2) -0.0099(2) 0.0354(6) Uani 1.00 1 d .
C(1) C -0.0575(3) 0.2599(3) 0.2719(2) 0.0367(8) Uani 1.00 1 d .
C(2) C -0.1123(3) 0.1680(3) 0.1757(2) 0.0377(8) Uani 1.00 1 d .
C(3) C -0.0205(3) 0.1878(2) 0.0875(2) 0.0342(7) Uani 1.00 1 d .
C(4) C 0.1257(3) 0.2954(3) 0.0963(2) 0.0357(8) Uani 1.00 1 d .
C(5) C 0.1827(3) 0.3869(2) 0.1940(2) 0.0344(7) Uani 1.00 1 d .
C(6) C 0.0900(3) 0.3677(3) 0.2824(2) 0.0365(8) Uani 1.00 1 d .
C(7) C 0.3391(3) 0.5039(2) 0.2025(2) 0.0356(8) Uani 1.00 1 d .
C(8) C 0.4038(3) 0.5699(3) 0.0971(3) 0.0419(9) Uani 1.00 1 d .
C(9) C 0.5442(3) 0.6831(3) 0.1055(3) 0.0467(9) Uani 1.00 1 d .
C(10) C 0.6262(3) 0.7336(3) 0.2180(3) 0.0447(9) Uani 1.00 1 d .
C(11) C 0.5650(3) 0.6679(3) 0.3225(3) 0.0425(8) Uani 1.00 1 d .
C(12) C 0.4227(3) 0.5528(3) 0.3143(3) 0.0398(9) Uani 1.00 1 d .
C(13) C -0.2853(3) 0.2759(3) 0.3503(3) 0.0458(9) Uani 1.00 1 d .
C(14) C -0.246(2) 0.406(2) 0.4227(14) 0.148(7) Uani 0.72 1 d P
C(15) C -0.4105(14) 0.1495(19) 0.3970(17) 0.152(5) Uani 0.72 1 d P
C(16) C -0.3323(14) 0.3157(10) 0.2180(9) 0.074(3) Uani 0.72 1 d P
C(17) C -0.1374(3) 0.1327(3) -0.1352(2) 0.0449(9) Uani 1.00 1 d .
C(18) C -0.0277(4) 0.2817(3) -0.1747(3) 0.0709(12) Uani 1.00 1 d .
C(19) C -0.2915(4) 0.1325(5) -0.1250(4) 0.0770(15) Uani 1.00 1 d .
C(20) C -0.1560(4) 0.0251(3) -0.2261(3) 0.0600(12) Uani 1.00 1 d .
C(21) C 0.7741(4) 0.8302(4) 0.4525(4) 0.0743(13) Uani 1.00 1 d .
C(22) C -0.219(2) 0.4319(18) 0.379(3) 0.141(9) Uani 0.28 1 d P
C(23) C -0.369(3) 0.200(4) 0.460(3) 0.119(13) Uani 0.28 1 d P
C(24) C -0.379(3) 0.209(6) 0.230(2) 0.110(13) Uani 0.28 1 d P
H(1) H -0.213(3) 0.087(3) 0.170(2) 0.056(9) Uiso 1.00 1 d .
H(2) H 0.187(2) 0.304(2) 0.037(2) 0.040(6) Uiso 1.00 1 d .
H(3) H 0.125(2) 0.430(2) 0.353(2) 0.040(7) Uiso 1.00 1 d .
H(4) H 0.347(3) 0.537(3) 0.018(2) 0.043(8) Uiso 1.00 1 d .
H(5) H 0.580(3) 0.730(3) 0.037(2) 0.041(8) Uiso 1.00 1 d .
H(6) H 0.718(3) 0.807(3) 0.221(2) 0.041(8) Uiso 1.00 1 d .
H(7) H 0.391(3) 0.515(3) 0.384(3) 0.052(10) Uiso 1.00 1 d .
H(8) H -0.0539 0.3526 -0.1485 0.081 Uiso 1.00 1 c R
H(9) H -0.0340 0.2891 -0.2611 0.081 Uiso 1.00 1 c R
H(10) H 0.0732 0.2964 -0.1391 0.081 Uiso 1.00 1 c R
H(11) H -0.3694 0.0401 -0.1426 0.101 Uiso 1.00 1 c R
H(12) H -0.3095 0.2025 -0.1815 0.100 Uiso 1.00 1 c R
H(13) H -0.2916 0.1548 -0.0445 0.100 Uiso 1.00 1 c R
H(14) H -0.0644 0.0546 -0.2601 0.077 Uiso 1.00 1 c R
H(15) H -0.2371 0.0201 -0.2892 0.077 Uiso 1.00 1 c R
H(16) H -0.1782 -0.0669 -0.1858 0.077 Uiso 1.00 1 c R
H(17) H 0.8565 0.8025 0.4558 0.082 Uiso 1.00 1 c R
H(18) H 0.7837 0.8743 0.5259 0.082 Uiso 1.00 1 c R
H(19) H 0.7753 0.8964 0.3851 0.082 Uiso 1.00 1 c R
H(20) H -0.4662 0.0864 0.3326 0.158 Uiso 1.00 1 c R
H(21) H -0.4765 0.1805 0.4277 0.158 Uiso 1.00 1 c R
H(22) H -0.3692 0.1003 0.4605 0.158 Uiso 1.00 1 c R
H(23) H -0.2706 0.3762 0.5027 0.200 Uiso 1.00 1 c R
H(24) H -0.3014 0.4605 0.3837 0.200 Uiso 1.00 1 c R
H(25) H -0.1396 0.4645 0.4270 0.200 Uiso 1.00 1 c R
H(26) H -0.2826 0.4167 0.2034 0.100 Uiso 1.00 1 c R
H(27) H -0.4395 0.2877 0.2032 0.100 Uiso 1.00 1 c R
H(28) H -0.3042 0.2673 0.1650 0.100 Uiso 1.00 1 c R

loop_
_atom_site_aniso_label
_atom_site_aniso_U_11
_atom_site_aniso_U_22
_atom_site_aniso_U_33
_atom_site_aniso_U_12
_atom_site_aniso_U_13
_atom_site_aniso_U_23
O(1) 0.0788(19) 0.174(3) 0.0385(16) 0.078(2) 0.0150(13) 0.0109(16)
O(2) 0.0439(12) 0.0286(10) 0.0474(13) 0.0056(9) 0.0164(9) -0.0031(9)
O(3) 0.0461(13) 0.0590(14) 0.0510(15) 0.0027(12) 0.0006(11) -0.0137(11)
N(1) 0.0434(14) 0.0561(16) 0.0335(15) 0.0227(13) 0.0108(11) -0.0003(12)
N(2) 0.0379(13) 0.0319(12) 0.0381(14) 0.0133(11) 0.0091(10) -0.0053(10)
C(1) 0.0367(16) 0.0406(16) 0.0366(16) 0.0156(14) 0.0153(12) -0.0003(13)
C(2) 0.0346(16) 0.0349(15) 0.0417(18) 0.0103(13) 0.0089(13) -0.0036(13)
C(3) 0.0398(16) 0.0308(14) 0.0356(16) 0.0153(13) 0.0103(12) -0.0033(12)
C(4) 0.0405(16) 0.0328(14) 0.0392(17) 0.0154(13) 0.0169(13) -0.0021(12)
C(5) 0.0391(16) 0.0296(14) 0.0359(16) 0.0134(13) 0.0108(12) -0.0003(12)
C(6) 0.0406(17) 0.0334(15) 0.0378(17) 0.0143(14) 0.0093(13) -0.0074(13)
C(7) 0.0376(16) 0.0308(14) 0.0421(18) 0.0139(13) 0.0143(13) -0.0017(12)
C(8) 0.0451(18) 0.0411(16) 0.0390(18) 0.0149(15) 0.0110(14) -0.0027(14)
C(9) 0.0464(19) 0.0419(17) 0.049(2) 0.0106(15) 0.0233(16) 0.0060(15)
C(10) 0.0336(17) 0.0337(16) 0.062(2) 0.0057(14) 0.0136(15) -0.0024(15)
C(11) 0.0384(17) 0.0432(17) 0.0474(19) 0.0175(14) 0.0060(14) -0.0031(14)
C(12) 0.0409(17) 0.0359(16) 0.0435(19) 0.0138(14) 0.0147(15) 0.0020(14)
C(13) 0.0359(17) 0.063(2) 0.0423(19) 0.0221(16) 0.0116(14) -0.0021(15)
C(14) 0.22(2) 0.209(17) 0.098(8) 0.170(15) -0.037(9) -0.077(9)
C(15) 0.040(5) 0.196(14) 0.158(13) 0.009(7) 0.023(7) 0.094(10)
C(16) 0.088(7) 0.105(6) 0.057(5) 0.066(5) 0.012(4) -0.003(4)
C(17) 0.053(2) 0.0429(17) 0.0426(19) 0.0246(16) 0.0013(15) -0.0026(14)
C(18) 0.093(3) 0.052(2) 0.057(2) 0.025(2) 0.003(2) 0.0128(17)
C(19) 0.073(2) 0.101(3) 0.077(3) 0.057(2) -0.005(2) -0.016(2)
C(20) 0.084(2) 0.068(2) 0.039(2) 0.044(2) -0.0025(18) -0.0102(17)
C(21) 0.058(2) 0.071(2) 0.075(2) 0.013(2) -0.011(2) -0.013(2)
C(22) 0.063(11) 0.019(8) 0.36(3) 0.013(8) 0.061(16) -0.026(12)
C(23) 0.11(2) 0.18(2) 0.14(3) 0.12(2) 0.10(2) 0.07(2)
C(24) 0.060(14) 0.20(4) 0.116(18) 0.10(2) -0.013(11) -0.04(2)

loop_
_atom_type_symbol
_atom_type_description
_atom_type_scat_dispersion_real
_atom_type_scat_dispersion_imag
_atom_type_scat_source
C C 0.003 0.002
;
International Tables for Crystallography
(1992, Vol. C, Tables 4.2.6.8 and 6.1.1.4)
;
H H 0.000 0.000
;
International Tables for Crystallography
(1992, Vol. C, Table 6.1.1.4)
;
O O 0.011 0.006
;
International Tables for Crystallography
(1992, Vol. C, Tables 4.2.6.8 and 6.1.1.4)
;
N N 0.006 0.003
;
International Tables for Crystallography
(1992, Vol. C, Tables 4.2.6.8 and 6.1.1.4)
;

loop_
_geom_angle_atom_site_label_1
_geom_angle_atom_site_label_2
_geom_angle_atom_site_label_3
_geom_angle
_geom_angle_publ_flag
C(11) O(3) C(21) 118.2(2) yes
O(1) N(1) C(1) 116.7(2) yes
O(1) N(1) C(13) 116.2(3) yes
C(1) N(1) C(13) 124.6(2) yes
O(2) N(2) C(3) 114.8(2) yes
O(2) N(2) C(17) 116.22(19) yes
C(3) N(2) C(17) 119.8(2) yes
N(1) C(1) C(2) 120.7(2) yes
N(1) C(1) C(6) 118.5(2) yes
C(2) C(1) C(6) 120.7(3) yes
C(1) C(2) C(3) 119.0(2) yes
N(2) C(3) C(2) 118.5(2) yes
N(2) C(3) C(4) 120.6(2) yes
C(2) C(3) C(4) 120.8(2) yes
C(3) C(4) C(5) 120.5(3) yes
C(4) C(5) C(6) 118.7(2) yes
C(4) C(5) C(7) 120.5(2) yes
C(6) C(5) C(7) 120.7(2) yes
C(1) C(6) C(5) 120.2(2) yes
C(5) C(7) C(8) 120.8(2) yes
C(5) C(7) C(12) 121.1(2) yes
C(8) C(7) C(12) 118.0(2) yes
C(7) C(8) C(9) 120.4(2) yes
C(8) C(9) C(10) 121.2(3) yes
C(9) C(10) C(11) 118.9(2) yes
O(3) C(11) C(10) 124.4(2) yes
O(3) C(11) C(12) 115.6(2) yes
C(10) C(11) C(12) 120.0(2) yes
C(7) C(12) C(11) 121.3(3) yes
N(1) C(13) C(14) 107.9(9) yes
N(1) C(13) C(15) 107.8(8) yes
N(1) C(13) C(16) 112.8(6) yes
C(14) C(13) C(15) 110.9(11) yes
C(14) C(13) C(16) 106.6(8) yes
C(15) C(13) C(16) 110.9(7) yes
C(13) C(14) C(22) 78(3) yes
C(13) C(15) C(23) 77(2) yes
C(13) C(16) C(24) 71.3(16) yes
N(2) C(17) C(18) 110.2(2) yes
N(2) C(17) C(19) 106.6(2) yes
N(2) C(17) C(20) 109.3(2) yes
C(18) C(17) C(19) 110.9(3) yes
C(18) C(17) C(20) 109.4(3) yes
C(19) C(17) C(20) 110.3(2) yes
C(1) C(2) H(1) 122(2) no
C(3) C(2) H(1) 119(2) no
C(3) C(4) H(2) 119.0(13) no
C(5) C(4) H(2) 120.5(13) no
C(1) C(6) H(3) 118.2(15) no
C(5) C(6) H(3) 121.6(14) no
C(7) C(8) H(4) 119.2(16) no
C(9) C(8) H(4) 120.4(16) no
C(8) C(9) H(5) 119.5(16) no
C(10) C(9) H(5) 119.2(16) no
C(9) C(10) H(6) 119.6(19) no
C(11) C(10) H(6) 121.5(19) no
C(7) C(12) H(7) 123.1(18) no
C(11) C(12) H(7) 115.6(18) no
C(13) C(14) H(23) 109.4 no
C(13) C(14) H(24) 109.5 no
C(13) C(14) H(25) 109.5 no
C(22) C(14) H(23) 168.8 no
C(22) C(14) H(24) 74.5 no
C(22) C(14) H(25) 59.6 no
H(23) C(14) H(24) 109.5 no
H(23) C(14) H(25) 109.5 no
H(24) C(14) H(25) 109.5 no
C(13) C(15) H(20) 109.5 no
C(13) C(15) H(21) 109.5 no
C(13) C(15) H(22) 109.4 no
C(23) C(15) H(20) 173.1 no
C(23) C(15) H(21) 66.2 no
C(23) C(15) H(22) 68.4 no
H(20) C(15) H(21) 109.5 no
H(20) C(15) H(22) 109.5 no
H(21) C(15) H(22) 109.5 no
C(13) C(16) H(26) 109.5 no
C(13) C(16) H(27) 109.5 no
C(13) C(16) H(28) 109.5 no
C(24) C(16) H(26) 175.9 no
C(24) C(16) H(27) 73.7 no
C(24) C(16) H(28) 66.7 no
H(26) C(16) H(27) 109.5 no
H(26) C(16) H(28) 109.5 no
H(27) C(16) H(28) 109.5 no
C(17) C(18) H(8) 109.5 no
C(17) C(18) H(9) 109.5 no
C(17) C(18) H(10) 109.5 no
H(8) C(18) H(9) 109.5 no
H(8) C(18) H(10) 109.5 no
H(9) C(18) H(10) 109.5 no
C(17) C(19) H(11) 109.5 no
C(17) C(19) H(12) 109.5 no
C(17) C(19) H(13) 109.5 no
H(11) C(19) H(12) 109.5 no
H(11) C(19) H(13) 109.5 no
H(12) C(19) H(13) 109.5 no
C(17) C(20) H(14) 109.5 no
C(17) C(20) H(15) 109.5 no
C(17) C(20) H(16) 109.5 no
H(14) C(20) H(15) 109.5 no
H(14) C(20) H(16) 109.5 no
H(15) C(20) H(16) 109.5 no
O(3) C(21) H(17) 109.5 no
O(3) C(21) H(18) 109.5 no
O(3) C(21) H(19) 109.5 no
H(17) C(21) H(18) 109.5 no
H(17) C(21) H(19) 109.5 no
H(18) C(21) H(19) 109.5 no

loop_
_geom_bond_atom_site_label_1
_geom_bond_atom_site_label_2
_geom_bond_distance
_geom_bond_publ_flag
O(1) N(1) 1.274(3) yes
O(2) N(2) 1.297(2) yes
O(3) C(11) 1.373(3) yes
O(3) C(21) 1.414(3) yes
N(1) C(1) 1.439(4) yes
N(1) C(13) 1.492(5) yes
N(2) C(3) 1.447(3) yes
N(2) C(17) 1.515(3) yes
C(1) C(2) 1.388(4) yes
C(1) C(6) 1.398(3) yes
C(2) C(3) 1.385(4) yes
C(3) C(4) 1.388(3) yes
C(4) C(5) 1.399(4) yes
C(5) C(6) 1.394(4) yes
C(5) C(7) 1.493(3) yes
C(7) C(8) 1.400(4) yes
C(7) C(12) 1.384(4) yes
C(8) C(9) 1.374(3) yes
C(9) C(10) 1.389(4) yes
C(10) C(11) 1.376(4) yes
C(11) C(12) 1.395(3) yes
C(13) C(14) 1.51(2) yes
C(13) C(15) 1.481(15) yes
C(13) C(16) 1.526(10) yes
C(14) C(22) 0.57(3) yes
C(15) C(23) 0.86(4) yes
C(16) C(24) 1.00(5) yes
C(17) C(18) 1.523(4) yes
C(17) C(19) 1.525(6) yes
C(17) C(20) 1.513(5) yes
C(2) H(1) 0.99(2) no
C(4) H(2) 0.94(3) no
C(6) H(3) 0.99(2) no
C(8) H(4) 0.97(2) no
C(9) H(5) 0.89(3) no
C(10) H(6) 0.90(2) no
C(12) H(7) 0.87(3) no
C(14) H(23) 0.950 no
C(14) H(24) 0.950 no
C(14) H(25) 0.950 no
C(15) H(20) 0.950 no
C(15) H(21) 0.950 no
C(15) H(22) 0.950 no
C(16) H(26) 0.950 no
C(16) H(27) 0.950 no
C(16) H(28) 0.950 no
C(18) H(8) 0.950 no
C(18) H(9) 0.950 no
C(18) H(10) 0.950 no
C(19) H(11) 0.950 no
C(19) H(12) 0.950 no
C(19) H(13) 0.950 no
C(20) H(14) 0.950 no
C(20) H(15) 0.950 no
C(20) H(16) 0.950 no
C(21) H(17) 0.950 no
C(21) H(18) 0.950 no
C(21) H(19) 0.950 no

loop_
_geom_contact_atom_site_label_1
_geom_contact_atom_site_label_2
_geom_contact_distance
_geom_contact_site_symmetry_2
O(1) C(21) 3.313(6) 2_666
O(2) O(2) 2.708(3) 2_555
O(2) N(2) 2.403(3) 2_555
O(2) C(3) 3.048(4) 2_555
O(2) C(4) 3.098(4) 2_555
O(2) C(9) 3.335(3) 1_445
O(2) C(10) 3.336(3) 1_445
O(2) C(17) 3.229(4) 2_555
O(2) C(18) 3.586(5) 2_555
O(2) C(20) 3.307(4) 2_555
O(3) C(12) 3.548(3) 2_666
O(3) C(23) 3.49(4) 2_566
N(2) O(2) 2.403(3) 2_555
N(2) N(2) 2.752(4) 2_555
N(2) C(3) 3.559(4) 2_555
N(2) C(20) 3.577(4) 2_555
C(3) O(2) 3.048(4) 2_555
C(3) N(2) 3.559(4) 2_555
C(3) C(20) 3.389(5) 2_555
C(4) O(2) 3.098(4) 2_555
C(4) C(20) 3.533(5) 2_555
C(9) O(2) 3.335(3) 1_665
C(10) O(2) 3.336(3) 1_665
C(12) O(3) 3.548(3) 2_666
C(17) O(2) 3.229(4) 2_555
C(18) O(2) 3.586(5) 2_555
C(20) O(2) 3.307(4) 2_555
C(20) N(2) 3.577(4) 2_555
C(20) C(3) 3.389(5) 2_555
C(20) C(4) 3.533(5) 2_555
C(21) O(1) 3.313(6) 2_666
C(23) O(3) 3.49(4) 2_566
O(1) H(9) 2.968 1_556
O(1) H(14) 3.296 1_556
O(1) H(15) 3.331 1_556
O(1) H(17) 2.397 2_666
O(1) H(18) 3.347 1_445
O(1) H(18) 3.549 2_666
O(1) H(19) 3.326 1_445
O(1) H(25) 3.153 2_566
O(2) H(2) 2.64(2) 2_555
O(2) H(5) 2.73(2) 1_445
O(2) H(6) 2.73(2) 1_445
O(2) H(10) 3.012 2_555
O(2) H(14) 3.042 2_555
O(2) H(16) 3.151 2_555
O(3) H(3) 3.59(2) 2_666
O(3) H(7) 2.79(3) 2_666
O(3) H(21) 2.931 2_566
O(3) H(23) 3.458 2_566
O(3) H(24) 2.980 1_655
N(1) H(17) 3.333 2_666
N(1) H(19) 3.279 1_445
N(2) H(14) 3.505 2_555
N(2) H(16) 3.070 2_555
C(1) H(17) 3.458 2_666
C(1) H(19) 3.562 1_445
C(2) H(6) 3.38(2) 1_445
C(2) H(14) 3.349 2_555
C(2) H(16) 3.374 2_555
C(2) H(19) 3.354 1_445
C(3) H(14) 3.253 2_555
C(3) H(16) 2.722 2_555
C(4) H(5) 3.56(3) 2_665
C(4) H(16) 2.644 2_555
C(5) H(8) 3.340 2_565
C(5) H(16) 3.263 2_555
C(6) H(8) 3.193 2_565
C(6) H(17) 3.296 2_666
C(6) H(18) 3.548 2_666
C(6) H(23) 3.437 2_566
C(7) H(8) 3.581 2_565
C(7) H(12) 3.110 2_565
C(8) H(4) 3.51(3) 2_665
C(8) H(12) 3.116 2_565
C(8) H(13) 3.377 2_565
C(8) H(26) 3.355 2_565
C(8) H(27) 3.509 2_565
C(8) H(28) 3.387 2_565
C(9) H(2) 3.24(3) 2_665
C(9) H(4) 3.35(3) 2_665
C(9) H(12) 3.230 2_565
C(9) H(13) 3.436 2_565
C(9) H(27) 3.427 2_565
C(10) H(1) 3.31(3) 1_665
C(10) H(10) 3.340 2_665
C(10) H(12) 3.360 2_565
C(10) H(24) 3.420 1_655
C(11) H(12) 3.362 2_565
C(11) H(23) 3.593 2_566
C(11) H(24) 2.881 1_655
C(12) H(12) 3.245 2_565
C(12) H(23) 3.027 2_566
C(12) H(24) 3.150 1_655
C(14) H(3) 2.96(3) 2_566
C(14) H(7) 3.12(4) 2_566
C(14) H(25) 3.583 2_566
C(15) H(11) 3.473 2_455
C(15) H(15) 3.216 2_455
C(15) H(21) 3.547 2_456
C(15) H(22) 3.063 2_456
C(16) H(4) 2.89(3) 2_565
C(16) H(5) 3.33(3) 2_565
C(18) H(26) 3.338 2_565
C(19) H(20) 3.289 2_455
C(20) H(18) 3.163 1_444
C(20) H(20) 3.402 2_455
C(21) H(3) 3.59(2) 2_666
C(21) H(14) 3.575 2_665
C(21) H(21) 3.356 2_566
C(21) H(22) 3.588 1_665
C(22) H(3) 3.27(4) 2_566
C(22) H(7) 3.56(5) 2_566
C(22) H(9) 3.228 2_565
C(22) H(25) 3.581 2_566
C(23) H(15) 3.517 1_556
C(23) H(20) 3.515 2_456
C(23) H(22) 3.226 2_456
C(24) H(4) 3.54(5) 2_565
C(24) H(5) 3.42(4) 2_565
C(24) H(11) 2.829 2_455
H(1) C(10) 3.31(3) 1_445
H(1) H(6) 2.67(4) 1_445
H(1) H(14) 3.518 2_555
H(1) H(19) 2.897 1_445
H(2) O(2) 2.64(2) 2_555
H(2) C(9) 3.24(3) 2_665
H(2) H(5) 2.70(4) 2_665
H(2) H(6) 3.60(4) 2_665
H(2) H(16) 2.753 2_555
H(3) O(3) 3.59(2) 2_666
H(3) C(14) 2.96(3) 2_566
H(3) C(21) 3.59(2) 2_666
H(3) C(22) 3.27(4) 2_566
H(3) H(8) 3.186 2_565
H(3) H(9) 3.344 2_565
H(3) H(17) 3.051 2_666
H(3) H(23) 2.475 2_566
H(3) H(24) 3.197 2_566
H(3) H(25) 2.749 2_566
H(4) C(8) 3.51(3) 2_665
H(4) C(9) 3.35(3) 2_665
H(4) C(16) 2.89(3) 2_565
H(4) C(24) 3.54(5) 2_565
H(4) H(4) 3.45(5) 2_665
H(4) H(5) 3.22(5) 2_665
H(4) H(12) 3.567 2_565
H(4) H(13) 3.467 2_565
H(4) H(26) 2.477 2_565
H(4) H(27) 2.922 2_565
H(4) H(28) 2.795 2_565
H(5) O(2) 2.73(2) 1_665
H(5) C(4) 3.56(3) 2_665
H(5) C(16) 3.33(3) 2_565
H(5) C(24) 3.42(4) 2_565
H(5) H(2) 2.70(4) 2_665
H(5) H(4) 3.22(5) 2_665
H(5) H(10) 3.476 2_665
H(5) H(11) 3.455 1_665
H(5) H(13) 3.48 2_565
H(5) H(16) 3.585 1_665
H(5) H(26) 3.527 2_565
H(5) H(27) 2.778 2_565
H(5) H(28) 3.203 2_565
H(6) O(2) 2.73(2) 1_665
H(6) C(2) 3.38(2) 1_665
H(6) H(1) 2.67(4) 1_665
H(6) H(2) 3.60(4) 2_665
H(6) H(9) 3.543 2_665
H(6) H(10) 2.955 2_665
H(6) H(14) 3.041 2_665
H(7) O(3) 2.79(3) 2_666
H(7) C(14) 3.12(4) 2_566
H(7) C(22) 3.56(5) 2_566
H(7) H(7) 3.12(4) 2_666
H(7) H(23) 2.478 2_566
H(7) H(24) 3.266 1_655
H(7) H(24) 2.942 2_566
H(7) H(25) 3.581 2_566
H(8) C(5) 3.340 2_565
H(8) C(6) 3.193 2_565
H(8) C(7) 3.581 2_565
H(8) H(3) 3.186 2_565
H(8) H(26) 3.265 2_565
H(9) O(1) 2.968 1_554
H(9) C(22) 3.228 2_565
H(9) H(3) 3.344 2_565
H(9) H(6) 3.543 2_665
H(9) H(17) 3.419 2_665
H(9) H(23) 3.475 1_554
H(9) H(24) 3.598 2_565
H(9) H(25) 3.022 2_565
H(9) H(26) 3.323 2_565
H(10) O(2) 3.012 2_555
H(10) C(10) 3.340 2_665
H(10) H(5) 3.476 2_665
H(10) H(6) 2.955 2_665
H(10) H(26) 2.890 2_565
H(11) C(15) 3.473 2_455
H(11) C(24) 2.829 2_455
H(11) H(5) 3.455 1_445
H(11) H(20) 2.538 2_455
H(11) H(27) 3.171 2_455
H(11) H(28) 3.417 2_455
H(12) C(7) 3.110 2_565
H(12) C(8) 3.116 2_565
H(12) C(9) 3.230 2_565
H(12) C(10) 3.360 2_565
H(12) C(11) 3.362 2_565
H(12) C(12) 3.245 2_565
H(12) H(4) 3.567 2_565
H(12) H(20) 3.290 2_455
H(13) C(8) 3.377 2_565
H(13) C(9) 3.436 2_565
H(13) H(4) 3.467 2_565
H(13) H(5) 3.48 2_565
H(14) O(1) 3.296 1_554
H(14) O(2) 3.042 2_555
H(14) N(2) 3.505 2_555
H(14) C(2) 3.349 2_555
H(14) C(3) 3.253 2_555
H(14) C(21) 3.575 2_665
H(14) H(1) 3.518 2_555
H(14) H(6) 3.041 2_665
H(14) H(17) 3.060 2_665
H(14) H(18) 2.961 1_444
H(14) H(19) 3.190 2_665
H(15) O(1) 3.331 1_554
H(15) C(15) 3.216 2_455
H(15) C(23) 3.517 1_554
H(15) H(18) 2.756 1_444
H(15) H(20) 2.609 2_455
H(15) H(21) 2.975 2_455
H(15) H(22) 3.033 1_554
H(15) H(27) 3.593 2_455
H(16) O(2) 3.151 2_555
H(16) N(2) 3.070 2_555
H(16) C(2) 3.374 2_555
H(16) C(3) 2.722 2_555
H(16) C(4) 2.644 2_555
H(16) C(5) 3.263 2_555
H(16) H(2) 2.753 2_555
H(16) H(5) 3.585 1_445
H(16) H(18) 3.263 1_444
H(16) H(20) 3.499 2_455
H(16) H(27) 3.449 2_455
H(17) O(1) 2.397 2_666
H(17) N(1) 3.333 2_666
H(17) C(1) 3.458 2_666
H(17) C(6) 3.296 2_666
H(17) H(3) 3.051 2_666
H(17) H(9) 3.419 2_665
H(17) H(14) 3.060 2_665
H(17) H(24) 3.313 1_655
H(17) H(25) 3.521 1_655
H(18) O(1) 3.347 1_665
H(18) O(1) 3.549 2_666
H(18) C(6) 3.548 2_666
H(18) C(20) 3.163 1_666
H(18) H(14) 2.961 1_666
H(18) H(15) 2.756 1_666
H(18) H(16) 3.263 1_666
H(18) H(21) 2.939 2_566
H(18) H(22) 3.190 1_665
H(19) O(1) 3.326 1_665
H(19) N(1) 3.279 1_665
H(19) C(1) 3.562 1_665
H(19) C(2) 3.354 1_665
H(19) H(1) 2.897 1_665
H(19) H(14) 3.190 2_665
H(19) H(20) 3.563 1_665
H(19) H(22) 3.205 1_665
H(20) C(19) 3.289 2_455
H(20) C(20) 3.402 2_455
H(20) C(23) 3.515 2_456
H(20) H(11) 2.538 2_455
H(20) H(12) 3.290 2_455
H(20) H(15) 2.609 2_455
H(20) H(16) 3.499 2_455
H(20) H(19) 3.563 1_445
H(20) H(21) 3.533 2_456
H(20) H(22) 3.047 2_456
H(21) O(3) 2.931 2_566
H(21) C(15) 3.547 2_456
H(21) C(21) 3.356 2_566
H(21) H(15) 2.975 2_455
H(21) H(18) 2.939 2_566
H(21) H(20) 3.533 2_456
H(21) H(22) 2.884 2_456
H(22) C(15) 3.063 2_456
H(22) C(21) 3.588 1_445
H(22) C(23) 3.226 2_456
H(22) H(15) 3.033 1_556
H(22) H(18) 3.190 1_445
H(22) H(19) 3.205 1_445
H(22) H(20) 3.047 2_456
H(22) H(21) 2.884 2_456
H(22) H(22) 2.743 2_456
H(23) O(3) 3.458 2_566
H(23) C(6) 3.437 2_566
H(23) C(11) 3.593 2_566
H(23) C(12) 3.027 2_566
H(23) H(3) 2.475 2_566
H(23) H(7) 2.478 2_566
H(23) H(9) 3.475 1_556
H(24) O(3) 2.980 1_455
H(24) C(10) 3.420 1_455
H(24) C(11) 2.881 1_455
H(24) C(12) 3.150 1_455
H(24) H(3) 3.197 2_566
H(24) H(7) 3.266 1_455
H(24) H(7) 2.942 2_566
H(24) H(9) 3.598 2_565
H(24) H(17) 3.313 1_455
H(25) O(1) 3.153 2_566
H(25) C(14) 3.583 2_566
H(25) C(22) 3.581 2_566
H(25) H(3) 2.749 2_566
H(25) H(7) 3.581 2_566
H(25) H(9) 3.022 2_565
H(25) H(17) 3.521 1_455
H(25) H(25) 2.767 2_566
H(26) C(8) 3.355 2_565
H(26) C(18) 3.338 2_565
H(26) H(4) 2.477 2_565
H(26) H(5) 3.527 2_565
H(26) H(8) 3.265 2_565
H(26) H(9) 3.323 2_565
H(26) H(10) 2.890 2_565
H(27) C(8) 3.509 2_565
H(27) C(9) 3.427 2_565
H(27) H(4) 2.922 2_565
H(27) H(5) 2.778 2_565
H(27) H(11) 3.171 2_455
H(27) H(15) 3.593 2_455
H(27) H(16) 3.449 2_455
H(28) C(8) 3.387 2_565
H(28) H(4) 2.795 2_565
H(28) H(5) 3.203 2_565
H(28) H(11) 3.417 2_455

loop_
_geom_torsion_atom_site_label_1
_geom_torsion_atom_site_label_2
_geom_torsion_atom_site_label_3
_geom_torsion_atom_site_label_4
_geom_torsion
C(21) O(3) C(11) C(10) 5.3(5)
C(21) O(3) C(11) C(12) -175.1(3)
O(1) N(1) C(1) C(2) 126.5(3)
O(1) N(1) C(1) C(6) -50.4(4)
O(1) N(1) C(13) C(14) 51.0(7)
O(1) N(1) C(13) C(15) -68.9(8)
O(1) N(1) C(13) C(16) 168.4(4)
C(1) N(1) C(13) C(14) -110.2(7)
C(1) N(1) C(13) C(15) 129.9(8)
C(1) N(1) C(13) C(16) 7.2(5)
C(13) N(1) C(1) C(2) -72.4(4)
C(13) N(1) C(1) C(6) 110.7(3)
O(2) N(2) C(3) C(2) -42.8(4)
O(2) N(2) C(3) C(4) 133.4(3)
O(2) N(2) C(17) C(18) -167.6(3)
O(2) N(2) C(17) C(19) 72.0(3)
O(2) N(2) C(17) C(20) -47.3(3)
C(3) N(2) C(17) C(18) 47.2(4)
C(3) N(2) C(17) C(19) -73.2(3)
C(3) N(2) C(17) C(20) 167.6(2)
C(17) N(2) C(3) C(2) 102.8(3)
C(17) N(2) C(3) C(4) -81.0(3)
N(1) C(1) C(2) C(3) -179.1(3)
N(1) C(1) C(6) C(5) 178.7(3)
C(2) C(1) C(6) C(5) 1.9(5)
C(6) C(1) C(2) C(3) -2.3(5)
C(1) C(2) C(3) N(2) 177.8(2)
C(1) C(2) C(3) C(4) 1.6(5)
N(2) C(3) C(4) C(5) -176.7(2)
C(2) C(3) C(4) C(5) -0.6(5)
C(3) C(4) C(5) C(6) 0.1(4)
C(3) C(4) C(5) C(7) -179.2(3)
C(4) C(5) C(6) C(1) -0.8(4)
C(4) C(5) C(7) C(8) 30.2(5)
C(4) C(5) C(7) C(12) -151.6(3)
C(6) C(5) C(7) C(8) -149.1(3)
C(6) C(5) C(7) C(12) 29.2(5)
C(7) C(5) C(6) C(1) 178.5(3)
C(5) C(7) C(8) C(9) 176.2(3)
C(5) C(7) C(12) C(11) -176.0(3)
C(8) C(7) C(12) C(11) 2.3(5)
C(12) C(7) C(8) C(9) -2.1(5)
C(7) C(8) C(9) C(10) 0.9(6)
C(8) C(9) C(10) C(11) 0.3(5)
C(9) C(10) C(11) O(3) 179.5(3)
C(9) C(10) C(11) C(12) -0.1(4)
O(3) C(11) C(12) C(7) 179.1(3)
C(10) C(11) C(12) C(7) -1.2(6)
N(1) C(13) C(14) C(22) 80(3)
N(1) C(13) C(15) C(23) 91(3)
N(1) C(13) C(16) C(24) 85(2)
C(14) C(13) C(15) C(23) -27(3)
C(15) C(13) C(14) C(22) -162(3)
C(14) C(13) C(16) C(24) -157(3)
C(16) C(13) C(14) C(22) -41(3)
C(15) C(13) C(16) C(24) -36(3)
C(16) C(13) C(15) C(23) -145(3)
